data_1518398
loop_
_publ_author_name
'Badillo, Joseph J.'
'Ribeiro, Carlos J. A.'
'Olmstead, Marilyn M.'
'Franz, Annaliese K.'

_publ_section_title
;
 Titanium(IV)-catalyzed stereoselective synthesis of
 spirooxindole-1-pyrrolines.
;
_journal_issue 24
_journal_name_full 'Organic letters'
_journal_page_first 6270
_journal_page_last 6273
_journal_paper_doi 10.1021/ol5028128
_journal_volume 16
_journal_year 2014
_chemical_formula_moiety 'C22 H19 N O7'
_chemical_formula_sum 'C22 H19 N O7'
_chemical_formula_weight 409.38
_chemical_name_common 'coumarin 10'
_chemical_name_systematic
;
 racemic dimethyl(1S,3aR,9bS)-3-(4-methyoyphenyl)-4-oxo-1,9b-dihydro-
chromeno[3,4-c]pyrrole-1,3a(4H)-dicarboxylate
;
_space_group_crystal_system monoclinic
_space_group_IT_number 14
_space_group_name_Hall '-P 2ybc'
_space_group_name_H-M_alt 'P 1 21/c 1'
_symmetry_space_group_name_Hall '-P 2ybc'
_symmetry_space_group_name_H-M 'P 1 21/c 1'
_atom_sites_solution_hydrogens geom
_audit_creation_method SHELXL-2013
_cell_angle_alpha 90
_cell_angle_beta 91.250(3)
_cell_angle_gamma 90
_cell_formula_units_Z 8
_cell_length_a 17.736(3)
_cell_length_b 12.166(2)
_cell_length_c 17.785(4)
_cell_measurement_reflns_used 6991
_cell_measurement_temperature 90(2)
_cell_measurement_theta_max 26.9
_cell_measurement_theta_min 2.8
_cell_volume 3836.7(13)
_computing_cell_refinement 'SAINT (Bruker, v6.45A)'
_computing_data_collection 'SMART (Bruker, v5.054)'
_computing_data_reduction 'SAINT (Bruker, v6.45A)'
_computing_molecular_graphics 'XP (Sheldrick, 1997)'
_computing_publication_material 'SHELXL-2013 (Sheldrick, 2013)'
_computing_structure_refinement 'SHELXL-2013 (Sheldrick, 2013)'
_computing_structure_solution 'SHELXS-97 (Sheldrick, 2008)'
_diffrn_ambient_temperature 90(2)
_diffrn_detector_area_resol_mean 8.3
_diffrn_measured_fraction_theta_full 0.997
_diffrn_measured_fraction_theta_max 0.991
_diffrn_measurement_device_type 'Bruker SMART 1000'
_diffrn_measurement_method \s
_diffrn_radiation_type MoK\a
_diffrn_radiation_wavelength 0.71073
_diffrn_reflns_av_R_equivalents 0.0585
_diffrn_reflns_av_unetI/netI 0.0534
_diffrn_reflns_Laue_measured_fraction_full 0.997
_diffrn_reflns_Laue_measured_fraction_max 0.991
_diffrn_reflns_limit_h_max 23
_diffrn_reflns_limit_h_min -22
_diffrn_reflns_limit_k_max 15
_diffrn_reflns_limit_k_min -15
_diffrn_reflns_limit_l_max 23
_diffrn_reflns_limit_l_min -23
_diffrn_reflns_number 39895
_diffrn_reflns_point_group_measured_fraction_full 0.997
_diffrn_reflns_point_group_measured_fraction_max 0.991
_diffrn_reflns_theta_full 25.242
_diffrn_reflns_theta_max 27.563
_diffrn_reflns_theta_min 2.838
_diffrn_source 'fine-focus sealed tube'
_exptl_absorpt_coefficient_mu 0.107
_exptl_absorpt_correction_T_max 0.746
_exptl_absorpt_correction_T_min 0.703
_exptl_absorpt_correction_type multi-scan
_exptl_absorpt_process_details 'SADABS (Sheldrick, 2012)'
_exptl_crystal_colour colorless
_exptl_crystal_density_diffrn 1.417
_exptl_crystal_description needle
_exptl_crystal_F_000 1712
_exptl_crystal_size_max 0.400
_exptl_crystal_size_mid 0.180
_exptl_crystal_size_min 0.100
_refine_diff_density_max 0.393
_refine_diff_density_min -0.254
_refine_diff_density_rms 0.058
_refine_ls_extinction_method none
_refine_ls_goodness_of_fit_ref 1.022
_refine_ls_hydrogen_treatment constr
_refine_ls_matrix_type full
_refine_ls_number_parameters 587
_refine_ls_number_reflns 8768
_refine_ls_number_restraints 0
_refine_ls_restrained_S_all 1.022
_refine_ls_R_factor_all 0.0937
_refine_ls_R_factor_gt 0.0573
_refine_ls_shift/su_max 0.000
_refine_ls_shift/su_mean 0.000
_refine_ls_structure_factor_coef Fsqd
_refine_ls_weighting_details 'w=1/[\s^2^(Fo^2^)+(0.0723P)^2^+1.2177P] where P=(Fo^2^+2Fc^2^)/3'
_refine_ls_weighting_scheme calc
_refine_ls_wR_factor_gt 0.1288
_refine_ls_wR_factor_ref 0.1460
_reflns_Friedel_coverage 0.000
_reflns_number_gt 5977
_reflns_number_total 8768
_reflns_threshold_expression 'I > 2\s(I)'
_cod_data_source_file ol5028128_si_002.cif
_cod_data_source_block mn2188
_cod_depositor_comments 'Adding full bibliography for 1518396--1518398.cif.'
_cod_database_code 1518398
_shelx_space_group_comment
;
The symmetry employed for this shelxl refinement is uniquely defined
by the following loop, which should always be used as a source of
symmetry information in preference to the above space-group names.
They are only intended as comments.
;
_shelx_estimated_absorpt_t_min 0.959
_shelx_estimated_absorpt_t_max 0.989
_shelxl_version_number 2013-4

loop_
_space_group_symop_operation_xyz
'x, y, z'
'-x, y+1/2, -z+1/2'
'-x, -y, -z'
'x, -y-1/2, z-1/2'

loop_
_atom_site_label
_atom_site_type_symbol
_atom_site_fract_x
_atom_site_fract_y
_atom_site_fract_z
_atom_site_U_iso_or_equiv
_atom_site_adp_type
_atom_site_occupancy
_atom_site_site_symmetry_order
_atom_site_calc_flag
_atom_site_refinement_flags_posn
_atom_site_refinement_flags_adp
_atom_site_refinement_flags_occupancy
_atom_site_disorder_assembly
_atom_site_disorder_group
O1 O 0.30438(8) 0.48223(12) 0.57583(8) 0.0212(3) Uani 1 1 d . . . . .
O2 O 0.38220(8) 0.52876(12) 0.48802(8) 0.0238(3) Uani 1 1 d . . . . .
O3 O 0.45640(8) 0.20092(12) 0.49664(9) 0.0246(4) Uani 1 1 d . . . . .
O4 O 0.46479(8) 0.34287(11) 0.57732(8) 0.0193(3) Uani 1 1 d . . . . .
O5 O 0.52756(8) 0.48435(13) 0.17792(8) 0.0271(4) Uani 1 1 d . . . . .
O6 O 0.22187(9) 0.07130(13) 0.42847(10) 0.0344(4) Uani 1 1 d . . . . .
O7A O 0.14060(16) 0.1471(2) 0.49610(19) 0.0232(9) Uani 0.474(3) 1 d . . P A 1
O7B O 0.11592(15) 0.1834(2) 0.42924(19) 0.0314(10) Uani 0.526(3) 1 d . . P A 2
N1 N 0.28003(10) 0.28875(15) 0.38993(10) 0.0214(4) Uani 1 1 d . . . . .
C1 C 0.35043(11) 0.45526(16) 0.51848(11) 0.0163(4) Uani 1 1 d . . . . .
C2 C 0.26792(11) 0.40341(18) 0.61960(11) 0.0208(5) Uani 1 1 d . . . . .
C3 C 0.23733(12) 0.4425(2) 0.68554(12) 0.0299(6) Uani 1 1 d . . . . .
H3 H 0.2414 0.5180 0.6987 0.036 Uiso 1 1 calc R U . . .
C4 C 0.20080(12) 0.3695(3) 0.73158(13) 0.0357(6) Uani 1 1 d . . . . .
H4 H 0.1797 0.3945 0.7772 0.043 Uiso 1 1 calc R U . . .
C5 C 0.19478(12) 0.2599(2) 0.71151(12) 0.0331(6) Uani 1 1 d . . . . .
H5 H 0.1696 0.2100 0.7435 0.040 Uiso 1 1 calc R U . . .
C6 C 0.22526(11) 0.2221(2) 0.64482(12) 0.0247(5) Uani 1 1 d . . . . .
H6 H 0.2209 0.1467 0.6316 0.030 Uiso 1 1 calc R U . . .
C7 C 0.26234(11) 0.29479(17) 0.59728(11) 0.0182(4) Uani 1 1 d . . . . .
C8 C 0.29297(11) 0.26026(16) 0.52321(11) 0.0165(4) Uani 1 1 d . . . . .
H8 H 0.3125 0.1834 0.5281 0.020 Uiso 1 1 calc R U . . .
C9 C 0.35759(11) 0.33466(16) 0.49528(11) 0.0143(4) Uani 1 1 d . . . . .
C10 C 0.23593(11) 0.26450(17) 0.45611(11) 0.0179(4) Uani 1 1 d . . . . .
H10 H 0.1984 0.3245 0.4642 0.021 Uiso 1 1 calc R U . . .
C11 C 0.34517(11) 0.32549(16) 0.40887(11) 0.0157(4) Uani 1 1 d . . . . .
C12 C 0.39938(11) 0.36053(16) 0.35187(11) 0.0159(4) Uani 1 1 d . . . . .
C13 C 0.37712(11) 0.35096(17) 0.27607(11) 0.0192(4) Uani 1 1 d . . . . .
H13 H 0.3307 0.3161 0.2633 0.023 Uiso 1 1 calc R U . . .
C14 C 0.42130(12) 0.39116(18) 0.22005(11) 0.0211(5) Uani 1 1 d . . . . .
H14 H 0.4051 0.3841 0.1690 0.025 Uiso 1 1 calc R U . . .
C15 C 0.48979(12) 0.44229(17) 0.23752(12) 0.0197(4) Uani 1 1 d . . . . .
C16 C 0.51473(11) 0.44756(17) 0.31210(12) 0.0193(4) Uani 1 1 d . . . . .
H16 H 0.5626 0.4787 0.3244 0.023 Uiso 1 1 calc R U . . .
C17 C 0.46938(11) 0.40713(16) 0.36859(11) 0.0186(4) Uani 1 1 d . . . . .
H17 H 0.4865 0.4114 0.4195 0.022 Uiso 1 1 calc R U . . .
C18 C 0.58730(15) 0.5600(2) 0.19365(14) 0.0353(6) Uani 1 1 d . . . . .
H18A H 0.6033 0.5942 0.1467 0.053 Uiso 1 1 calc R U . . .
H18B H 0.6300 0.5209 0.2171 0.053 Uiso 1 1 calc R U . . .
H18C H 0.5697 0.6170 0.2280 0.053 Uiso 1 1 calc R U . . .
C19 C 0.43304(11) 0.28530(16) 0.52182(11) 0.0151(4) Uani 1 1 d . . . . .
C20 C 0.53536(11) 0.29757(18) 0.60829(13) 0.0245(5) Uani 1 1 d . . . . .
H20A H 0.5562 0.3476 0.6466 0.037 Uiso 1 1 calc R U . . .
H20B H 0.5716 0.2890 0.5679 0.037 Uiso 1 1 calc R U . . .
H20C H 0.5256 0.2258 0.6311 0.037 Uiso 1 1 calc R U . . .
C21 C 0.19546(14) 0.1558(2) 0.44659(14) 0.0327(6) Uani 1 1 d . . . . .
C22A C 0.1055(3) 0.0406(4) 0.5054(3) 0.0295(13) Uani 0.474(3) 1 d . . P A 1
H22A H 0.0622 0.0476 0.5384 0.044 Uiso 0.474(3) 1 calc R U P A 1
H22B H 0.1422 -0.0107 0.5278 0.044 Uiso 0.474(3) 1 calc R U P A 1
H22C H 0.0884 0.0127 0.4562 0.044 Uiso 0.474(3) 1 calc R U P A 1
C22B C 0.0692(3) 0.0894(4) 0.4111(3) 0.0429(15) Uani 0.526(3) 1 d . . P A 2
H22D H 0.0174 0.1138 0.4005 0.064 Uiso 0.526(3) 1 calc R U P A 2
H22E H 0.0697 0.0384 0.4538 0.064 Uiso 0.526(3) 1 calc R U P A 2
H22F H 0.0889 0.0522 0.3668 0.064 Uiso 0.526(3) 1 calc R U P A 2
O8 O 0.20328(8) 0.54245(11) 0.42371(8) 0.0206(3) Uani 1 1 d . . . . .
O9 O 0.12905(8) 0.49001(12) 0.51325(8) 0.0230(3) Uani 1 1 d . . . . .
O10 O 0.04139(8) 0.81569(12) 0.47041(9) 0.0252(4) Uani 1 1 d . . . . .
O11 O 0.03383(8) 0.64663(12) 0.41918(8) 0.0214(3) Uani 1 1 d . . . . .
O12A O -0.0820(3) 0.5263(4) 0.7786(3) 0.0248(11) Uani 0.449(6) 1 d . . P B 1
O12B O -0.0531(2) 0.5467(3) 0.8019(2) 0.0217(10) Uani 0.551(6) 1 d . . P B 2
O13 O 0.27781(8) 0.94664(12) 0.58953(9) 0.0258(4) Uani 1 1 d . . . . .
O14 O 0.36052(8) 0.86252(12) 0.51446(9) 0.0250(4) Uani 1 1 d . . . . .
N2 N 0.20614(10) 0.73903(14) 0.60968(10) 0.0215(4) Uani 1 1 d . . . . .
C23 C 0.15542(11) 0.56586(17) 0.48027(11) 0.0160(4) Uani 1 1 d . . . . .
C24 C 0.23697(11) 0.62512(18) 0.37995(11) 0.0194(4) Uani 1 1 d . . . . .
C25 C 0.27006(12) 0.5893(2) 0.31479(12) 0.0269(5) Uani 1 1 d . . . . .
H25 H 0.2687 0.5139 0.3011 0.032 Uiso 1 1 calc R U . . .
C26 C 0.30524(13) 0.6657(2) 0.27001(13) 0.0303(6) Uani 1 1 d . . . . .
H26 H 0.3283 0.6429 0.2249 0.036 Uiso 1 1 calc R U . . .
C27 C 0.30700(12) 0.7755(2) 0.29066(13) 0.0279(5) Uani 1 1 d . . . . .
H27 H 0.3314 0.8276 0.2597 0.033 Uiso 1 1 calc R U . . .
C28 C 0.27334(11) 0.80955(19) 0.35629(12) 0.0234(5) Uani 1 1 d . . . . .
H28 H 0.2743 0.8851 0.3697 0.028 Uiso 1 1 calc R U . . .
C29 C 0.23810(10) 0.73373(17) 0.40285(11) 0.0177(4) Uani 1 1 d . . . . .
C30 C 0.20336(11) 0.76412(16) 0.47570(11) 0.0162(4) Uani 1 1 d . . . . .
H30 H 0.1823 0.8401 0.4709 0.019 Uiso 1 1 calc R U . . .
C31 C 0.13931(11) 0.68610(16) 0.49874(11) 0.0157(4) Uani 1 1 d . . . . .
C32 C 0.25587(11) 0.75992(17) 0.54714(11) 0.0184(4) Uani 1 1 d . . . . .
H32 H 0.2925 0.6980 0.5426 0.022 Uiso 1 1 calc R U . . .
C33 C 0.14333(11) 0.69946(16) 0.58569(11) 0.0169(4) Uani 1 1 d . . . . .
C34 C 0.08519(12) 0.66218(16) 0.63801(11) 0.0189(4) Uani 1 1 d . . . . .
C35 C 0.10255(13) 0.6611(2) 0.71482(12) 0.0312(6) Uani 1 1 d . . . . .
H35 H 0.1497 0.6895 0.7323 0.037 Uiso 1 1 calc R U . . .
C36 C 0.05280(14) 0.6198(3) 0.76586(13) 0.0422(7) Uani 1 1 d . . . . .
H36 H 0.0663 0.6186 0.8178 0.051 Uiso 1 1 calc R U . . .
C37 C -0.01700(14) 0.57978(19) 0.74200(13) 0.0317(6) Uani 1 1 d . . . . .
C38 C -0.03646(14) 0.58494(19) 0.66626(13) 0.0320(6) Uani 1 1 d . . . . .
H38 H -0.0850 0.5614 0.6494 0.038 Uiso 1 1 calc R U . . .
C39 C 0.01476(13) 0.62434(19) 0.61512(12) 0.0280(5) Uani 1 1 d . . . . .
H39 H 0.0013 0.6254 0.5631 0.034 Uiso 1 1 calc R U . . .
C40A C -0.0626(3) 0.4903(4) 0.8532(3) 0.0305(16) Uani 0.449(6) 1 d . . P B 1
H40D H -0.1058 0.4523 0.8747 0.046 Uiso 0.449(6) 1 calc R U P B 1
H40E H -0.0493 0.5540 0.8845 0.046 Uiso 0.449(6) 1 calc R U P B 1
H40F H -0.0196 0.4399 0.8515 0.046 Uiso 0.449(6) 1 calc R U P B 1
C40B C -0.1169(3) 0.4828(4) 0.7809(3) 0.0271(12) Uani 0.551(6) 1 d . . P B 2
H40A H -0.1407 0.4543 0.8261 0.041 Uiso 0.551(6) 1 calc R U P B 2
H40B H -0.1011 0.4212 0.7494 0.041 Uiso 0.551(6) 1 calc R U P B 2
H40C H -0.1530 0.5285 0.7526 0.041 Uiso 0.551(6) 1 calc R U P B 2
C41 C 0.06506(11) 0.72433(16) 0.46197(11) 0.0161(4) Uani 1 1 d . . . . .
C42 C -0.03809(12) 0.6747(2) 0.38269(13) 0.0286(5) Uani 1 1 d . . . . .
H42A H -0.0594 0.6092 0.3581 0.043 Uiso 1 1 calc R U . . .
H42B H -0.0302 0.7321 0.3450 0.043 Uiso 1 1 calc R U . . .
H42C H -0.0731 0.7015 0.4205 0.043 Uiso 1 1 calc R U . . .
C43 C 0.29826(11) 0.86737(17) 0.55539(11) 0.0189(4) Uani 1 1 d . . . . .
C44 C 0.40235(12) 0.96401(18) 0.50779(14) 0.0261(5) Uani 1 1 d . . . . .
H44A H 0.4420 0.9547 0.4708 0.039 Uiso 1 1 calc R U . . .
H44B H 0.4252 0.9832 0.5567 0.039 Uiso 1 1 calc R U . . .
H44C H 0.3681 1.0229 0.4913 0.039 Uiso 1 1 calc R U . . .

loop_
_atom_site_aniso_label
_atom_site_aniso_U_11
_atom_site_aniso_U_22
_atom_site_aniso_U_33
_atom_site_aniso_U_23
_atom_site_aniso_U_13
_atom_site_aniso_U_12
O1 0.0235(8) 0.0185(8) 0.0217(8) -0.0063(6) 0.0017(6) 0.0044(6)
O2 0.0304(8) 0.0162(8) 0.0247(8) 0.0012(6) 0.0005(7) -0.0010(7)
O3 0.0246(8) 0.0169(8) 0.0322(9) -0.0047(6) 0.0004(7) 0.0044(6)
O4 0.0166(7) 0.0196(8) 0.0215(8) -0.0027(6) -0.0041(6) 0.0044(6)
O5 0.0315(9) 0.0299(9) 0.0203(8) -0.0009(7) 0.0084(7) -0.0118(7)
O6 0.0387(10) 0.0201(9) 0.0440(10) -0.0014(8) -0.0094(8) -0.0041(8)
O7A 0.0155(16) 0.0156(16) 0.039(2) -0.0038(14) 0.0068(14) -0.0051(12)
O7B 0.0151(15) 0.0282(18) 0.051(2) -0.0183(15) 0.0040(14) -0.0080(13)
N1 0.0196(9) 0.0261(10) 0.0186(9) -0.0040(7) 0.0039(7) -0.0085(8)
C1 0.0188(10) 0.0153(10) 0.0146(10) -0.0009(8) -0.0050(8) 0.0024(8)
C2 0.0137(10) 0.0323(13) 0.0163(11) 0.0001(9) -0.0012(8) 0.0042(9)
C3 0.0191(11) 0.0489(15) 0.0216(12) -0.0115(11) -0.0045(9) 0.0102(11)
C4 0.0180(11) 0.075(2) 0.0135(11) -0.0031(12) 0.0010(9) 0.0110(12)
C5 0.0149(10) 0.0669(19) 0.0175(12) 0.0159(12) 0.0005(9) 0.0037(11)
C6 0.0139(10) 0.0375(14) 0.0227(11) 0.0124(10) 0.0007(8) 0.0031(9)
C7 0.0125(9) 0.0265(11) 0.0154(10) 0.0036(8) -0.0022(8) 0.0046(8)
C8 0.0175(10) 0.0123(10) 0.0198(10) 0.0021(8) 0.0036(8) 0.0019(8)
C9 0.0151(9) 0.0137(10) 0.0142(10) 0.0000(8) 0.0017(8) 0.0008(8)
C10 0.0196(10) 0.0185(10) 0.0157(10) -0.0046(8) 0.0036(8) -0.0042(8)
C11 0.0187(10) 0.0133(10) 0.0152(10) -0.0030(8) 0.0017(8) -0.0001(8)
C12 0.0173(10) 0.0147(10) 0.0157(10) -0.0015(8) 0.0021(8) 0.0003(8)
C13 0.0167(10) 0.0221(11) 0.0187(11) -0.0039(8) -0.0013(8) -0.0013(8)
C14 0.0236(11) 0.0265(12) 0.0131(10) -0.0032(8) 0.0001(8) 0.0009(9)
C15 0.0225(11) 0.0178(11) 0.0192(11) -0.0019(8) 0.0070(8) -0.0001(9)
C16 0.0164(10) 0.0185(11) 0.0232(11) -0.0041(8) 0.0020(8) -0.0027(8)
C17 0.0199(10) 0.0190(11) 0.0169(10) -0.0015(8) -0.0008(8) -0.0003(8)
C18 0.0455(15) 0.0308(13) 0.0303(13) -0.0036(10) 0.0147(11) -0.0223(12)
C19 0.0165(10) 0.0139(10) 0.0152(10) 0.0021(8) 0.0035(8) -0.0013(8)
C20 0.0170(10) 0.0222(12) 0.0341(13) 0.0042(9) -0.0041(9) 0.0027(9)
C21 0.0331(13) 0.0306(14) 0.0354(14) -0.0166(11) 0.0207(11) -0.0157(11)
C22A 0.017(2) 0.016(2) 0.056(3) -0.002(2) 0.013(2) -0.0024(19)
C22B 0.023(2) 0.045(3) 0.061(4) -0.034(3) 0.013(2) -0.017(2)
O8 0.0198(7) 0.0176(8) 0.0245(8) -0.0027(6) 0.0010(6) 0.0010(6)
O9 0.0243(8) 0.0168(8) 0.0280(8) 0.0003(6) 0.0024(6) -0.0023(6)
O10 0.0190(8) 0.0214(8) 0.0351(9) 0.0040(7) -0.0015(7) 0.0032(6)
O11 0.0158(7) 0.0252(8) 0.0229(8) -0.0014(6) -0.0066(6) 0.0012(6)
O12A 0.017(3) 0.031(3) 0.026(3) 0.005(2) 0.003(2) -0.013(2)
O12B 0.0158(19) 0.0259(19) 0.024(2) 0.0021(14) 0.0046(14) -0.0034(15)
O13 0.0301(8) 0.0201(8) 0.0275(9) -0.0067(7) 0.0064(7) -0.0024(7)
O14 0.0155(7) 0.0192(8) 0.0405(9) -0.0084(7) 0.0022(7) -0.0017(6)
N2 0.0249(9) 0.0191(9) 0.0204(9) 0.0002(7) -0.0028(7) -0.0009(8)
C23 0.0135(9) 0.0182(10) 0.0161(10) -0.0014(8) -0.0054(8) -0.0004(8)
C24 0.0137(9) 0.0237(11) 0.0204(11) 0.0039(9) -0.0038(8) 0.0017(8)
C25 0.0230(11) 0.0342(14) 0.0234(12) -0.0026(10) -0.0020(9) 0.0099(10)
C26 0.0258(12) 0.0467(16) 0.0183(12) 0.0038(10) 0.0007(9) 0.0112(11)
C27 0.0183(11) 0.0400(15) 0.0254(12) 0.0132(10) 0.0022(9) 0.0028(10)
C28 0.0160(10) 0.0286(12) 0.0257(12) 0.0082(9) -0.0013(9) 0.0019(9)
C29 0.0110(9) 0.0237(11) 0.0183(10) 0.0015(8) -0.0033(8) 0.0004(8)
C30 0.0139(9) 0.0150(10) 0.0196(10) 0.0001(8) -0.0027(8) -0.0018(8)
C31 0.0148(9) 0.0156(10) 0.0165(10) -0.0005(8) -0.0011(8) -0.0002(8)
C32 0.0174(10) 0.0168(10) 0.0209(11) -0.0032(8) -0.0035(8) 0.0012(8)
C33 0.0201(10) 0.0127(10) 0.0176(10) -0.0013(8) -0.0035(8) 0.0009(8)
C34 0.0266(11) 0.0143(10) 0.0160(10) -0.0002(8) 0.0002(8) 0.0039(9)
C35 0.0239(12) 0.0501(16) 0.0195(12) -0.0042(11) -0.0004(9) 0.0195(11)
C36 0.0334(14) 0.076(2) 0.0175(12) 0.0069(12) 0.0057(10) 0.0311(14)
C37 0.0450(15) 0.0235(12) 0.0272(13) 0.0064(10) 0.0194(11) 0.0180(11)
C38 0.0399(14) 0.0271(13) 0.0297(13) -0.0097(10) 0.0134(11) -0.0150(11)
C39 0.0361(13) 0.0300(13) 0.0179(11) -0.0029(9) 0.0018(10) -0.0157(11)
C40A 0.033(3) 0.029(3) 0.029(3) 0.009(2) 0.004(2) -0.008(2)
C40B 0.024(3) 0.026(3) 0.032(3) -0.0030(19) 0.008(2) -0.009(2)
C41 0.0141(9) 0.0187(11) 0.0157(10) 0.0032(8) 0.0022(8) -0.0009(8)
C42 0.0184(11) 0.0349(14) 0.0320(13) 0.0123(10) -0.0123(9) -0.0065(10)
C43 0.0170(10) 0.0196(11) 0.0198(11) -0.0015(8) -0.0049(8) 0.0007(8)
C44 0.0189(11) 0.0198(12) 0.0397(14) -0.0073(10) 0.0032(10) -0.0050(9)

loop_
_atom_type_symbol
_atom_type_description
_atom_type_scat_dispersion_real
_atom_type_scat_dispersion_imag
_atom_type_scat_source
C C 0.0033 0.0016 'International Tables Vol C Tables 4.2.6.8 and 6.1.1.4'
H H 0.0000 0.0000 'International Tables Vol C Tables 4.2.6.8 and 6.1.1.4'
N N 0.0061 0.0033 'International Tables Vol C Tables 4.2.6.8 and 6.1.1.4'
O O 0.0106 0.0060 'International Tables Vol C Tables 4.2.6.8 and 6.1.1.4'

loop_
_geom_angle_atom_site_label_1
_geom_angle_atom_site_label_2
_geom_angle_atom_site_label_3
_geom_angle
C1 O1 C2 122.88(16)
C19 O4 C20 115.28(16)
C15 O5 C18 117.68(17)
C21 O7A C22A 117.9(3)
C22B O7B C21 114.0(3)
C11 N1 C10 110.86(17)
O2 C1 O1 117.17(18)
O2 C1 C9 123.59(18)
O1 C1 C9 119.22(17)
C7 C2 C3 123.0(2)
C7 C2 O1 121.68(18)
C3 C2 O1 115.4(2)
C4 C3 C2 118.6(2)
C4 C3 H3 120.7
C2 C3 H3 120.7
C3 C4 C5 120.2(2)
C3 C4 H4 119.9
C5 C4 H4 119.9
C4 C5 C6 120.6(2)
C4 C5 H5 119.7
C6 C5 H5 119.7
C5 C6 C7 120.2(2)
C5 C6 H6 119.9
C7 C6 H6 119.9
C2 C7 C6 117.6(2)
C2 C7 C8 119.74(18)
C6 C7 C8 122.6(2)
C7 C8 C10 115.19(16)
C7 C8 C9 113.78(16)
C10 C8 C9 102.05(15)
C7 C8 H8 108.5
C10 C8 H8 108.5
C9 C8 H8 108.5
C1 C9 C19 111.71(16)
C1 C9 C8 114.02(16)
C19 C9 C8 108.62(15)
C1 C9 C11 108.98(15)
C19 C9 C11 112.40(15)
C8 C9 C11 100.68(15)
N1 C10 C21 110.38(16)
N1 C10 C8 106.02(15)
C21 C10 C8 110.96(18)
N1 C10 H10 109.8
C21 C10 H10 109.8
C8 C10 H10 109.8
N1 C11 C12 121.28(18)
N1 C11 C9 113.23(17)
C12 C11 C9 125.39(17)
C17 C12 C13 118.09(18)
C17 C12 C11 124.26(18)
C13 C12 C11 117.58(18)
C14 C13 C12 121.06(19)
C14 C13 H13 119.5
C12 C13 H13 119.5
C13 C14 C15 120.43(19)
C13 C14 H14 119.8
C15 C14 H14 119.8
O5 C15 C16 124.87(19)
O5 C15 C14 115.73(18)
C16 C15 C14 119.40(19)
C15 C16 C17 119.73(19)
C15 C16 H16 120.1
C17 C16 H16 120.1
C16 C17 C12 121.16(19)
C16 C17 H17 119.4
C12 C17 H17 119.4
O5 C18 H18A 109.5
O5 C18 H18B 109.5
H18A C18 H18B 109.5
O5 C18 H18C 109.5
H18A C18 H18C 109.5
H18B C18 H18C 109.5
O3 C19 O4 125.90(19)
O3 C19 C9 121.87(18)
O4 C19 C9 112.11(16)
O4 C20 H20A 109.5
O4 C20 H20B 109.5
H20A C20 H20B 109.5
O4 C20 H20C 109.5
H20A C20 H20C 109.5
H20B C20 H20C 109.5
O6 C21 O7A 114.4(2)
O6 C21 O7B 121.7(2)
O6 C21 C10 127.1(2)
O7A C21 C10 110.3(2)
O7B C21 C10 105.9(2)
O7A C22A H22A 109.5
O7A C22A H22B 109.5
H22A C22A H22B 109.5
O7A C22A H22C 109.5
H22A C22A H22C 109.5
H22B C22A H22C 109.5
O7B C22B H22D 109.5
O7B C22B H22E 109.5
H22D C22B H22E 109.5
O7B C22B H22F 109.5
H22D C22B H22F 109.5
H22E C22B H22F 109.5
C23 O8 C24 122.45(16)
C41 O11 C42 116.00(17)
C40A O12A C37 111.6(4)
C37 O12B C40B 110.7(3)
C43 O14 C44 115.98(16)
C33 N2 C32 110.40(17)
O9 C23 O8 117.30(18)
O9 C23 C31 123.87(18)
O8 C23 C31 118.83(17)
C25 C24 C29 123.0(2)
C25 C24 O8 115.49(19)
C29 C24 O8 121.46(18)
C24 C25 C26 118.5(2)
C24 C25 H25 120.8
C26 C25 H25 120.8
C25 C26 C27 120.2(2)
C25 C26 H26 119.9
C27 C26 H26 119.9
C26 C27 C28 120.3(2)
C26 C27 H27 119.9
C28 C27 H27 119.9
C27 C28 C29 120.5(2)
C27 C28 H28 119.7
C29 C28 H28 119.7
C24 C29 C28 117.42(19)
C24 C29 C30 119.25(18)
C28 C29 C30 123.32(19)
C29 C30 C31 113.46(16)
C29 C30 C32 116.63(16)
C31 C30 C32 101.17(15)
C29 C30 H30 108.4
C31 C30 H30 108.4
C32 C30 H30 108.4
C23 C31 C41 111.26(16)
C23 C31 C30 112.94(16)
C41 C31 C30 109.36(16)
C23 C31 C33 108.01(16)
C41 C31 C33 114.43(16)
C30 C31 C33 100.47(15)
N2 C32 C43 112.60(17)
N2 C32 C30 105.48(16)
C43 C32 C30 109.71(16)
N2 C32 H32 109.7
C43 C32 H32 109.7
C30 C32 H32 109.7
N2 C33 C34 121.41(18)
N2 C33 C31 113.08(17)
C34 C33 C31 125.28(17)
C39 C34 C35 117.6(2)
C39 C34 C33 123.73(18)
C35 C34 C33 118.6(2)
C36 C35 C34 121.3(2)
C36 C35 H35 119.4
C34 C35 H35 119.4
C35 C36 C37 120.5(2)
C35 C36 H36 119.8
C37 C36 H36 119.8
O12B C37 C38 133.3(3)
O12B C37 C36 107.8(3)
C38 C37 C36 118.9(2)
C38 C37 O12A 105.5(3)
C36 C37 O12A 135.6(3)
C37 C38 C39 120.1(2)
C37 C38 H38 120.0
C39 C38 H38 120.0
C34 C39 C38 121.5(2)
C34 C39 H39 119.2
C38 C39 H39 119.2
O12A C40A H40D 109.5
O12A C40A H40E 109.5
H40D C40A H40E 109.5
O12A C40A H40F 109.5
H40D C40A H40F 109.5
H40E C40A H40F 109.5
O12B C40B H40A 109.5
O12B C40B H40B 109.5
H40A C40B H40B 109.5
O12B C40B H40C 109.5
H40A C40B H40C 109.5
H40B C40B H40C 109.5
O10 C41 O11 126.12(19)
O10 C41 C31 121.93(18)
O11 C41 C31 111.91(17)
O11 C42 H42A 109.5
O11 C42 H42B 109.5
H42A C42 H42B 109.5
O11 C42 H42C 109.5
H42A C42 H42C 109.5
H42B C42 H42C 109.5
O13 C43 O14 124.98(19)
O13 C43 C32 126.03(19)
O14 C43 C32 108.87(17)
O14 C44 H44A 109.5
O14 C44 H44B 109.5
H44A C44 H44B 109.5
O14 C44 H44C 109.5
H44A C44 H44C 109.5
H44B C44 H44C 109.5

loop_
_geom_bond_atom_site_label_1
_geom_bond_atom_site_label_2
_geom_bond_distance
O1 C1 1.361(2)
O1 C2 1.402(3)
O2 C1 1.193(2)
O3 C19 1.198(2)
O4 C19 1.326(2)
O4 C20 1.464(2)
O5 C15 1.366(2)
O5 C18 1.427(3)
O6 C21 1.177(3)
O7A C21 1.331(4)
O7A C22A 1.449(5)
O7B C22B 1.444(5)
O7B C21 1.476(4)
N1 C11 1.277(3)
N1 C10 1.458(2)
C1 C9 1.530(3)
C2 C7 1.383(3)
C2 C3 1.387(3)
C3 C4 1.379(4)
C3 H3 0.9500
C4 C5 1.384(4)
C4 H4 0.9500
C5 C6 1.392(3)
C5 H5 0.9500
C6 C7 1.398(3)
C6 H6 0.9500
C7 C8 1.496(3)
C8 C10 1.548(3)
C8 C9 1.551(3)
C8 H8 1.0000
C9 C19 1.532(3)
C9 C11 1.552(3)
C10 C21 1.513(3)
C10 H10 1.0000
C11 C12 1.475(3)
C12 C17 1.391(3)
C12 C13 1.401(3)
C13 C14 1.371(3)
C13 H13 0.9500
C14 C15 1.394(3)
C14 H14 0.9500
C15 C16 1.390(3)
C16 C17 1.391(3)
C16 H16 0.9500
C17 H17 0.9500
C18 H18A 0.9800
C18 H18B 0.9800
C18 H18C 0.9800
C20 H20A 0.9800
C20 H20B 0.9800
C20 H20C 0.9800
C22A H22A 0.9800
C22A H22B 0.9800
C22A H22C 0.9800
C22B H22D 0.9800
C22B H22E 0.9800
C22B H22F 0.9800
O8 C23 1.360(2)
O8 C24 1.412(2)
O9 C23 1.194(2)
O10 C41 1.199(2)
O11 C41 1.327(2)
O11 C42 1.459(2)
O12A C40A 1.431(7)
O12A C37 1.486(5)
O12B C37 1.317(4)
O12B C40B 1.418(7)
O13 C43 1.200(2)
O14 C43 1.337(2)
O14 C44 1.447(3)
N2 C33 1.278(3)
N2 C32 1.457(3)
C23 C31 1.528(3)
C24 C25 1.381(3)
C24 C29 1.383(3)
C25 C26 1.382(3)
C25 H25 0.9500
C26 C27 1.385(4)
C26 H26 0.9500
C27 C28 1.386(3)
C27 H27 0.9500
C28 C29 1.396(3)
C28 H28 0.9500
C29 C30 1.493(3)
C30 C31 1.543(3)
C30 C32 1.560(3)
C30 H30 1.0000
C31 C41 1.530(3)
C31 C33 1.555(3)
C32 C43 1.513(3)
C32 H32 1.0000
C33 C34 1.475(3)
C34 C39 1.384(3)
C34 C35 1.394(3)
C35 C36 1.375(3)
C35 H35 0.9500
C36 C37 1.388(4)
C36 H36 0.9500
C37 C38 1.385(3)
C38 C39 1.385(3)
C38 H38 0.9500
C39 H39 0.9500
C40A H40D 0.9800
C40A H40E 0.9800
C40A H40F 0.9800
C40B H40A 0.9800
C40B H40B 0.9800
C40B H40C 0.9800
C42 H42A 0.9800
C42 H42B 0.9800
C42 H42C 0.9800
C44 H44A 0.9800
C44 H44B 0.9800
C44 H44C 0.9800

loop_
_geom_hbond_atom_site_label_D
_geom_hbond_atom_site_label_H
_geom_hbond_atom_site_label_A
_geom_hbond_distance_DH
_geom_hbond_distance_HA
_geom_hbond_distance_DA
_geom_hbond_angle_DHA
_geom_hbond_site_symmetry_A
C10 H10 O9 1.00 2.53 3.498(3) 164 .
C20 H20B O2 0.98 2.57 3.106(3) 114 3_666
C20 H20B O14 0.98 2.66 3.485(3) 142 3_666
C22A H22A O10 0.98 2.48 3.175(5) 128 3_566

loop_
_geom_torsion_atom_site_label_1
_geom_torsion_atom_site_label_2
_geom_torsion_atom_site_label_3
_geom_torsion_atom_site_label_4
_geom_torsion
C2 O1 C1 O2 -175.46(17)
C2 O1 C1 C9 5.9(3)
C1 O1 C2 C7 -14.9(3)
C1 O1 C2 C3 165.98(18)
C7 C2 C3 C4 1.1(3)
O1 C2 C3 C4 -179.78(18)
C2 C3 C4 C5 -0.4(3)
C3 C4 C5 C6 -0.1(3)
C4 C5 C6 C7 0.0(3)
C3 C2 C7 C6 -1.3(3)
O1 C2 C7 C6 179.70(17)
C3 C2 C7 C8 176.48(19)
O1 C2 C7 C8 -2.5(3)
C5 C6 C7 C2 0.7(3)
C5 C6 C7 C8 -176.98(18)
C2 C7 C8 C10 -91.4(2)
C6 C7 C8 C10 86.2(2)
C2 C7 C8 C9 25.9(3)
C6 C7 C8 C9 -156.45(18)
O2 C1 C9 C19 75.9(2)
O1 C1 C9 C19 -105.57(19)
O2 C1 C9 C8 -160.52(19)
O1 C1 C9 C8 18.1(2)
O2 C1 C9 C11 -48.9(2)
O1 C1 C9 C11 129.63(18)
C7 C8 C9 C1 -32.5(2)
C10 C8 C9 C1 92.20(18)
C7 C8 C9 C19 92.74(19)
C10 C8 C9 C19 -142.53(15)
C7 C8 C9 C11 -149.04(16)
C10 C8 C9 C11 -24.31(18)
C11 N1 C10 C21 -136.5(2)
C11 N1 C10 C8 -16.3(2)
C7 C8 C10 N1 149.36(17)
C9 C8 C10 N1 25.58(19)
C7 C8 C10 C21 -90.8(2)
C9 C8 C10 C21 145.44(17)
C10 N1 C11 C12 -177.40(17)
C10 N1 C11 C9 -0.7(2)
C1 C9 C11 N1 -103.2(2)
C19 C9 C11 N1 132.41(18)
C8 C9 C11 N1 17.0(2)
C1 C9 C11 C12 73.3(2)
C19 C9 C11 C12 -51.0(2)
C8 C9 C11 C12 -166.47(18)
N1 C11 C12 C17 176.1(2)
C9 C11 C12 C17 -0.2(3)
N1 C11 C12 C13 -0.7(3)
C9 C11 C12 C13 -176.95(18)
C17 C12 C13 C14 -3.1(3)
C11 C12 C13 C14 173.85(19)
C12 C13 C14 C15 0.2(3)
C18 O5 C15 C16 -15.0(3)
C18 O5 C15 C14 164.8(2)
C13 C14 C15 O5 -176.78(19)
C13 C14 C15 C16 3.1(3)
O5 C15 C16 C17 176.43(19)
C14 C15 C16 C17 -3.4(3)
C15 C16 C17 C12 0.5(3)
C13 C12 C17 C16 2.8(3)
C11 C12 C17 C16 -173.99(19)
C20 O4 C19 O3 1.1(3)
C20 O4 C19 C9 177.04(15)
C1 C9 C19 O3 -164.13(18)
C8 C9 C19 O3 69.3(2)
C11 C9 C19 O3 -41.3(3)
C1 C9 C19 O4 19.8(2)
C8 C9 C19 O4 -106.86(18)
C11 C9 C19 O4 142.63(16)
C22A O7A C21 O6 -17.2(5)
C22A O7A C21 O7B 95.9(4)
C22A O7A C21 C10 -168.1(3)
C22B O7B C21 O6 18.6(5)
C22B O7B C21 O7A -81.4(4)
C22B O7B C21 C10 174.5(3)
N1 C10 C21 O6 50.2(3)
C8 C10 C21 O6 -67.0(3)
N1 C10 C21 O7A -163.4(2)
C8 C10 C21 O7A 79.4(3)
N1 C10 C21 O7B -103.9(2)
C8 C10 C21 O7B 138.8(2)
C24 O8 C23 O9 178.96(17)
C24 O8 C23 C31 -1.9(3)
C23 O8 C24 C25 -166.01(17)
C23 O8 C24 C29 15.8(3)
C29 C24 C25 C26 -0.7(3)
O8 C24 C25 C26 -178.87(18)
C24 C25 C26 C27 0.1(3)
C25 C26 C27 C28 -0.2(3)
C26 C27 C28 C29 0.8(3)
C25 C24 C29 C28 1.3(3)
O8 C24 C29 C28 179.36(17)
C25 C24 C29 C30 -177.67(18)
O8 C24 C29 C30 0.4(3)
C27 C28 C29 C24 -1.3(3)
C27 C28 C29 C30 177.59(18)
C24 C29 C30 C31 -27.4(2)
C28 C29 C30 C31 153.68(18)
C24 C29 C30 C32 89.6(2)
C28 C29 C30 C32 -89.3(2)
O9 C23 C31 C41 -82.6(2)
O8 C23 C31 C41 98.3(2)
O9 C23 C31 C30 153.99(19)
O8 C23 C31 C30 -25.1(2)
O9 C23 C31 C33 43.8(2)
O8 C23 C31 C33 -135.31(17)
C29 C30 C31 C23 38.4(2)
C32 C30 C31 C23 -87.27(18)
C29 C30 C31 C41 -86.0(2)
C32 C30 C31 C41 148.25(16)
C29 C30 C31 C33 153.25(16)
C32 C30 C31 C33 27.54(18)
C33 N2 C32 C43 138.80(18)
C33 N2 C32 C30 19.2(2)
C29 C30 C32 N2 -153.02(17)
C31 C30 C32 N2 -29.44(19)
C29 C30 C32 C43 85.5(2)
C31 C30 C32 C43 -150.96(16)
C32 N2 C33 C34 174.77(17)
C32 N2 C33 C31 -0.1(2)
C23 C31 C33 N2 99.6(2)
C41 C31 C33 N2 -135.93(18)
C30 C31 C33 N2 -18.9(2)
C23 C31 C33 C34 -75.0(2)
C41 C31 C33 C34 49.5(3)
C30 C31 C33 C34 166.50(18)
N2 C33 C34 C39 176.4(2)
C31 C33 C34 C39 -9.5(3)
N2 C33 C34 C35 -6.0(3)
C31 C33 C34 C35 168.19(19)
C39 C34 C35 C36 2.6(3)
C33 C34 C35 C36 -175.2(2)
C34 C35 C36 C37 -1.2(4)
C40B O12B C37 C38 16.0(5)
C40B O12B C37 C36 -166.8(3)
C40B O12B C37 O12A 7.6(5)
C35 C36 C37 O12B -179.4(3)
C35 C36 C37 C38 -1.7(4)
C35 C36 C37 O12A 176.9(3)
C40A O12A C37 O12B -21.1(5)
C40A O12A C37 C38 165.2(4)
C40A O12A C37 C36 -13.5(6)
O12B C37 C38 C39 -179.8(3)
C36 C37 C38 C39 3.2(4)
O12A C37 C38 C39 -175.7(3)
C35 C34 C39 C38 -1.1(3)
C33 C34 C39 C38 176.6(2)
C37 C38 C39 C34 -1.9(4)
C42 O11 C41 O10 -3.5(3)
C42 O11 C41 C31 178.92(16)
C23 C31 C41 O10 178.81(18)
C30 C31 C41 O10 -55.7(2)
C33 C31 C41 O10 56.0(3)
C23 C31 C41 O11 -3.5(2)
C30 C31 C41 O11 121.93(17)
C33 C31 C41 O11 -126.28(18)
C44 O14 C43 O13 -4.4(3)
C44 O14 C43 C32 171.87(17)
N2 C32 C43 O13 -26.7(3)
C30 C32 C43 O13 90.4(2)
N2 C32 C43 O14 157.08(16)
C30 C32 C43 O14 -85.8(2)
